data_7714245
loop_
_publ_author_name
'Abeynayake, Niroshani S.'
'Le, Nghia'
'Sanchez-Lecuona, Gabriela'
'Donnadieu, Bruno'
'Webster, Charles Edwin'
'Montiel-Palma, Virginia'

_publ_section_title
;
 Unexpected alkyl isomerization at the silicon ligand of an unsaturated Rh
 complex: combined experiment and theory
;
_journal_name_full 'Dalton Transactions'
_journal_paper_doi 10.1039/D3DT02087H
_journal_year 2023
_chemical_formula_moiety 'C32 H40 Cl O P Rh Si2'
_chemical_formula_sum 'C32 H40 Cl O P Rh Si2'
_chemical_formula_weight 666.15
_space_group_crystal_system triclinic
_space_group_IT_number 2
_space_group_name_Hall '-P 1'
_space_group_name_H-M_alt 'P -1'
_atom_sites_solution_hydrogens geom
_audit_creation_method SHELXL-2018/3
_audit_update_record
;
2022-01-07 deposited with the CCDC.	2023-10-09 downloaded from the CCDC.
;
_cell_angle_alpha 102.799(15)
_cell_angle_beta 95.00(2)
_cell_angle_gamma 97.929(16)
_cell_formula_units_Z 2
_cell_length_a 9.844(5)
_cell_length_b 11.815(7)
_cell_length_c 13.809(8)
_cell_measurement_reflns_used 1331
_cell_measurement_temperature 100(2)
_cell_measurement_theta_max 2.574
_cell_measurement_theta_min 3.307
_cell_volume 1539.6(15)
_computing_cell_refinement 'APEX3 v2018.7.2'
_computing_data_collection 'APEX3 v2018.7.2'
_computing_data_reduction 'Saint, APEX v2018.7.2.'
_computing_molecular_graphics 'POV-Ray v 3.7'
_computing_publication_material 'APEX3 v2018.7.2'
_computing_structure_refinement 'SHELXTL-2016/6 (Sheldrick, 2014)'
_computing_structure_solution SHELXL2018/3
_diffrn_ambient_temperature 100(2)
_diffrn_measured_fraction_theta_full 0.994
_diffrn_measured_fraction_theta_max 0.980
_diffrn_measurement_device_type 'Bruker AXS D8 Venture '
_diffrn_measurement_method 'profile data from \q/2\q scans'
_diffrn_radiation_type CuK\a
_diffrn_radiation_wavelength 1.54178
_diffrn_reflns_av_unetI/netI 0.0731
_diffrn_reflns_Laue_measured_fraction_full 0.994
_diffrn_reflns_Laue_measured_fraction_max 0.980
_diffrn_reflns_limit_h_max 12
_diffrn_reflns_limit_h_min -12
_diffrn_reflns_limit_k_max 14
_diffrn_reflns_limit_k_min -14
_diffrn_reflns_limit_l_max 17
_diffrn_reflns_limit_l_min -17
_diffrn_reflns_number 24271
_diffrn_reflns_point_group_measured_fraction_full 0.994
_diffrn_reflns_point_group_measured_fraction_max 0.980
_diffrn_reflns_theta_full 67.679
_diffrn_reflns_theta_max 72.574
_diffrn_reflns_theta_min 3.307
_exptl_absorpt_coefficient_mu 6.699
_exptl_absorpt_correction_T_max 0.534
_exptl_absorpt_correction_T_min 0.236
_exptl_absorpt_correction_type multi-scan
_exptl_absorpt_process_details Sadabs
_exptl_crystal_colour yellow
_exptl_crystal_density_diffrn 1.437
_exptl_crystal_description 'prism frag'
_exptl_crystal_F_000 690
_exptl_crystal_size_max 0.303
_exptl_crystal_size_mid 0.173
_exptl_crystal_size_min 0.107
_refine_diff_density_max 0.880
_refine_diff_density_min -1.154
_refine_diff_density_rms 0.095
_refine_ls_extinction_method none
_refine_ls_goodness_of_fit_ref 1.027
_refine_ls_hydrogen_treatment constr
_refine_ls_matrix_type full
_refine_ls_number_parameters 409
_refine_ls_number_reflns 24271
_refine_ls_number_restraints 180
_refine_ls_restrained_S_all 1.029
_refine_ls_R_factor_all 0.0519
_refine_ls_R_factor_gt 0.0430
_refine_ls_shift/su_max 0.001
_refine_ls_shift/su_mean 0.000
_refine_ls_structure_factor_coef Fsqd
_refine_ls_weighting_details 'w=1/[\s^2^(Fo^2^)+(0.0413P)^2^+1.6201P] where P=(Fo^2^+2Fc^2^)/3'
_refine_ls_weighting_scheme calc
_refine_ls_wR_factor_gt 0.1067
_refine_ls_wR_factor_ref 0.1129
_reflns_Friedel_coverage 0.000
_reflns_number_gt 21580
_reflns_number_total 24271
_reflns_threshold_expression 'I > 2\s(I)'
_cod_data_source_file d3dt02087h2.cif
_cod_data_source_block Rh-5
_cod_original_cell_volume 1539.7(15)
_cod_database_code 7714245
_shelx_space_group_comment
;
The symmetry employed for this shelxl refinement is uniquely defined
by the following loop, which should always be used as a source of
symmetry information in preference to the above space-group names.
They are only intended as comments.
;
_shelx_estimated_absorpt_t_min 0.236
_shelx_estimated_absorpt_t_max 0.534

loop_
_space_group_symop_operation_xyz
'x, y, z'
'-x, -y, -z'

loop_
_atom_site_label
_atom_site_type_symbol
_atom_site_fract_x
_atom_site_fract_y
_atom_site_fract_z
_atom_site_U_iso_or_equiv
_atom_site_adp_type
_atom_site_occupancy
_atom_site_site_symmetry_order
_atom_site_calc_flag
_atom_site_refinement_flags_posn
_atom_site_refinement_flags_adp
_atom_site_refinement_flags_occupancy
_atom_site_disorder_assembly
_atom_site_disorder_group
Rh1 Rh 0.57889(3) 0.43011(3) 0.89749(3) 0.02882(12) Uani 1 1 d . . . . .
Cl1 Cl 0.63931(12) 0.60381(12) 1.03314(11) 0.0551(4) Uani 1 1 d . . . . .
P1 P 0.55558(10) 0.25819(9) 0.78926(8) 0.0212(2) Uani 1 1 d . . . . .
Si1 Si 0.50046(12) 0.51019(11) 0.77302(11) 0.0373(3) Uani 1 1 d . . . . .
Si2 Si 0.79106(12) 0.51775(10) 0.74749(9) 0.0258(3) Uani 1 1 d . . . . .
O1 O 0.6338(3) 0.5432(3) 0.7142(3) 0.0346(8) Uani 1 1 d . . . . .
C2 C 0.7815(4) 0.4467(4) 0.8579(3) 0.0220(9) Uani 1 1 d . . . . .
H2 H 0.842053 0.501675 0.916000 0.026 Uiso 1 1 calc R U . . .
C3 C 0.8259(4) 0.3280(4) 0.8477(3) 0.0223(9) Uani 1 1 d . . . . .
C4 C 0.9636(4) 0.3139(4) 0.8728(3) 0.0264(9) Uani 1 1 d . . . . .
H4 H 1.032726 0.381440 0.896479 0.032 Uiso 1 1 calc R U . . .
C5 C 0.9993(5) 0.2034(4) 0.8636(3) 0.0310(10) Uani 1 1 d . . . . .
H5 H 1.093045 0.195925 0.879340 0.037 Uiso 1 1 calc R U . . .
C6 C 0.9001(5) 0.1029(4) 0.8315(4) 0.0344(11) Uani 1 1 d . . . . .
H6 H 0.925513 0.027420 0.827145 0.041 Uiso 1 1 calc R U . . .
C7 C 0.7644(5) 0.1133(4) 0.8058(3) 0.0297(10) Uani 1 1 d . . . . .
H7 H 0.696288 0.044953 0.782997 0.036 Uiso 1 1 calc R U . . .
C8 C 0.7275(4) 0.2249(4) 0.8137(3) 0.0235(9) Uani 1 1 d . . . . .
C9 C 0.4322(4) 0.1400(4) 0.8120(3) 0.0255(9) Uani 1 1 d . . . . .
C10 C 0.4413(5) 0.1149(5) 0.9060(4) 0.0402(12) Uani 1 1 d . . . . .
H10 H 0.515142 0.155394 0.955864 0.048 Uiso 1 1 calc R U . . .
C11 C 0.3428(6) 0.0310(6) 0.9270(5) 0.0478(14) Uani 1 1 d . . . . .
H11 H 0.349297 0.014512 0.991366 0.057 Uiso 1 1 calc R U . . .
C12 C 0.2354(5) -0.0287(5) 0.8551(4) 0.0400(12) Uani 1 1 d . . . . .
H12 H 0.168591 -0.086458 0.870011 0.048 Uiso 1 1 calc R U . . .
C13 C 0.2249(5) -0.0050(4) 0.7620(4) 0.0358(11) Uani 1 1 d . . . . .
H13 H 0.151038 -0.046356 0.712424 0.043 Uiso 1 1 calc R U . . .
C14 C 0.3227(5) 0.0799(4) 0.7405(4) 0.0296(10) Uani 1 1 d . . . . .
H14 H 0.314637 0.096884 0.676324 0.035 Uiso 1 1 calc R U . . .
C15 C 0.5206(4) 0.2405(4) 0.6545(3) 0.0238(9) Uani 1 1 d . . . . .
C16 C 0.5832(5) 0.1595(4) 0.5907(3) 0.0298(10) Uani 1 1 d . . . . .
H16 H 0.643310 0.115032 0.617910 0.036 Uiso 1 1 calc R U . . .
C17 C 0.5575(6) 0.1439(5) 0.4874(4) 0.0431(13) Uani 1 1 d . . . . .
H17 H 0.599719 0.088596 0.444080 0.052 Uiso 1 1 calc R U . . .
C18 C 0.4710(7) 0.2088(6) 0.4486(4) 0.0527(16) Uani 1 1 d . . . . .
H18 H 0.452546 0.197119 0.378144 0.063 Uiso 1 1 calc R U . . .
C19 C 0.4108(6) 0.2904(5) 0.5101(4) 0.0440(13) Uani 1 1 d . . . . .
H19 H 0.353554 0.335836 0.481364 0.053 Uiso 1 1 calc R U . . .
C20 C 0.4320(5) 0.3081(4) 0.6151(4) 0.0316(10) Uani 1 1 d . . . . .
C21 C 0.3672(5) 0.3975(4) 0.6807(4) 0.0395(12) Uani 1 1 d . . . . .
H21A H 0.301875 0.357710 0.717928 0.047 Uiso 1 1 calc R U . . .
H21B H 0.313918 0.438176 0.638808 0.047 Uiso 1 1 calc R U . . .
C22A C 0.4265(11) 0.6453(10) 0.8327(8) 0.031(2) Uani 0.519(11) 1 d D U P A 1
H22A H 0.502359 0.702855 0.877823 0.037 Uiso 0.519(11) 1 calc R U P A 1
C23A C 0.3011(11) 0.6322(10) 0.8899(8) 0.026(2) Uani 0.519(11) 1 d D U P A 1
H23A H 0.267172 0.707529 0.906584 0.039 Uiso 0.519(11) 1 calc R U P A 1
H23B H 0.327945 0.608632 0.951666 0.039 Uiso 0.519(11) 1 calc R U P A 1
H23C H 0.227853 0.572154 0.848247 0.039 Uiso 0.519(11) 1 calc R U P A 1
C24A C 0.3866(15) 0.6953(12) 0.7415(8) 0.057(3) Uani 0.519(11) 1 d D U P A 1
H24A H 0.296706 0.652840 0.706899 0.085 Uiso 0.519(11) 1 calc R U P A 1
H24B H 0.456772 0.685750 0.695415 0.085 Uiso 0.519(11) 1 calc R U P A 1
H24C H 0.381051 0.779034 0.764311 0.085 Uiso 0.519(11) 1 calc R U P A 1
C25A C 0.896(2) 0.6673(16) 0.7960(12) 0.029(3) Uani 0.519(11) 1 d D U P A 1
H25A H 0.989451 0.657566 0.824592 0.035 Uiso 0.519(11) 1 calc R U P A 1
C26A C 0.8341(14) 0.7471(11) 0.8780(9) 0.034(2) Uani 0.519(11) 1 d D U P A 1
H26A H 0.897016 0.821929 0.902742 0.051 Uiso 0.519(11) 1 calc R U P A 1
H26B H 0.820883 0.708563 0.933240 0.051 Uiso 0.519(11) 1 calc R U P A 1
H26C H 0.744827 0.761783 0.850484 0.051 Uiso 0.519(11) 1 calc R U P A 1
C27A C 0.915(4) 0.726(3) 0.7077(14) 0.035(4) Uani 0.519(11) 1 d D U P A 1
H27A H 0.826456 0.746643 0.684342 0.052 Uiso 0.519(11) 1 calc R U P A 1
H27B H 0.946135 0.671966 0.652916 0.052 Uiso 0.519(11) 1 calc R U P A 1
H27C H 0.983685 0.798006 0.729820 0.052 Uiso 0.519(11) 1 calc R U P A 1
C22B C 0.4244(11) 0.6547(9) 0.7879(9) 0.029(2) Uani 0.481(11) 1 d D U P A 2
H22B H 0.382292 0.656648 0.719838 0.035 Uiso 0.481(11) 1 calc R U P A 2
C24B C 0.5286(10) 0.7684(7) 0.8266(7) 0.031(2) Uani 0.481(11) 1 d D U P A 2
H24D H 0.480552 0.836244 0.829941 0.047 Uiso 0.481(11) 1 calc R U P A 2
H24E H 0.599280 0.771572 0.781046 0.047 Uiso 0.481(11) 1 calc R U P A 2
H24F H 0.572518 0.770059 0.893450 0.047 Uiso 0.481(11) 1 calc R U P A 2
C23B C 0.3061(11) 0.6530(11) 0.8541(11) 0.030(3) Uani 0.481(11) 1 d D U P A 2
H23D H 0.344808 0.664772 0.924094 0.045 Uiso 0.481(11) 1 calc R U P A 2
H23E H 0.244713 0.576989 0.832692 0.045 Uiso 0.481(11) 1 calc R U P A 2
H23F H 0.253570 0.716156 0.847576 0.045 Uiso 0.481(11) 1 calc R U P A 2
C25B C 0.918(2) 0.6641(17) 0.7730(12) 0.026(3) Uani 0.481(11) 1 d D U P A 2
H25B H 1.013715 0.644982 0.777035 0.032 Uiso 0.481(11) 1 calc R U P A 2
C26B C 0.9015(15) 0.7418(11) 0.8745(9) 0.033(3) Uani 0.481(11) 1 d D U P A 2
H26D H 0.952799 0.820991 0.881565 0.049 Uiso 0.481(11) 1 calc R U P A 2
H26E H 0.937770 0.708006 0.928179 0.049 Uiso 0.481(11) 1 calc R U P A 2
H26F H 0.803437 0.746214 0.878825 0.049 Uiso 0.481(11) 1 calc R U P A 2
C27B C 0.903(4) 0.733(3) 0.6906(14) 0.036(4) Uani 0.481(11) 1 d D U P A 2
H27D H 0.805034 0.727072 0.667112 0.054 Uiso 0.481(11) 1 calc R U P A 2
H27E H 0.951183 0.698919 0.634560 0.054 Uiso 0.481(11) 1 calc R U P A 2
H27F H 0.943797 0.815368 0.717806 0.054 Uiso 0.481(11) 1 calc R U P A 2
C28 C 0.8462(4) 0.4162(4) 0.6375(3) 0.0287(9) Uani 1 1 d D . . . .
H28 H 0.806741 0.334312 0.639622 0.034 Uiso 1 1 calc R U . . .
C29 C 0.7912(5) 0.4336(5) 0.5354(3) 0.0401(11) Uani 1 1 d D . . . .
H29A H 0.833835 0.510617 0.527772 0.060 Uiso 1 1 calc R U . . .
H29B H 0.690728 0.429592 0.531016 0.060 Uiso 1 1 calc R U . . .
H29C H 0.813992 0.371673 0.482273 0.060 Uiso 1 1 calc R U . . .
C30 C 1.0045(4) 0.4234(5) 0.6469(4) 0.0354(10) Uani 1 1 d D . . . .
H30A H 1.029463 0.366310 0.590993 0.053 Uiso 1 1 calc R U . . .
H30B H 1.036967 0.405647 0.710193 0.053 Uiso 1 1 calc R U . . .
H30C H 1.047650 0.502842 0.645635 0.053 Uiso 1 1 calc R U . . .
C1S C 0.0377(6) -0.0882(5) 0.4295(4) 0.0457(13) Uani 1 1 d . . . . .
H1S H 0.064282 -0.149037 0.381036 0.055 Uiso 1 1 calc R U . . .
C2S C 0.1150(6) 0.0235(5) 0.4533(4) 0.0418(12) Uani 1 1 d . . . . .
H2S H 0.194022 0.039363 0.420680 0.050 Uiso 1 1 calc R U . . .
C3S C 0.0776(5) 0.1114(5) 0.5241(4) 0.0377(11) Uani 1 1 d . . . . .
H3S H 0.131092 0.187842 0.540862 0.045 Uiso 1 1 calc R U . . .

loop_
_atom_site_aniso_label
_atom_site_aniso_U_11
_atom_site_aniso_U_22
_atom_site_aniso_U_33
_atom_site_aniso_U_23
_atom_site_aniso_U_13
_atom_site_aniso_U_12
Rh1 0.01380(16) 0.03025(19) 0.03270(18) -0.01280(14) 0.00304(11) 0.00319(13)
Cl1 0.0180(6) 0.0559(8) 0.0631(8) -0.0406(7) 0.0147(5) -0.0075(5)
P1 0.0160(5) 0.0223(5) 0.0219(5) -0.0028(4) 0.0018(4) 0.0046(4)
Si1 0.0170(6) 0.0259(6) 0.0591(9) -0.0092(6) -0.0076(6) 0.0081(5)
Si2 0.0181(6) 0.0227(5) 0.0332(6) 0.0025(5) -0.0037(5) 0.0023(4)
O1 0.0255(17) 0.0295(17) 0.0433(19) 0.0010(14) -0.0104(14) 0.0073(13)
C2 0.0120(19) 0.024(2) 0.026(2) -0.0030(16) -0.0005(15) 0.0025(15)
C3 0.020(2) 0.029(2) 0.0176(19) 0.0017(16) 0.0022(16) 0.0070(16)
C4 0.020(2) 0.035(2) 0.023(2) 0.0033(18) 0.0011(17) 0.0067(18)
C5 0.024(2) 0.041(3) 0.028(2) 0.0037(19) 0.0013(18) 0.0135(19)
C6 0.032(3) 0.033(2) 0.040(3) 0.008(2) 0.003(2) 0.016(2)
C7 0.027(2) 0.031(2) 0.030(2) 0.0043(18) 0.0019(18) 0.0051(18)
C8 0.021(2) 0.025(2) 0.022(2) -0.0006(16) 0.0009(16) 0.0052(16)
C9 0.019(2) 0.028(2) 0.027(2) 0.0003(17) 0.0050(17) 0.0065(16)
C10 0.030(3) 0.053(3) 0.037(3) 0.014(2) -0.002(2) 0.001(2)
C11 0.043(3) 0.060(4) 0.049(3) 0.027(3) 0.013(3) 0.010(3)
C12 0.026(3) 0.036(3) 0.064(3) 0.019(2) 0.015(2) 0.009(2)
C13 0.024(2) 0.032(2) 0.050(3) 0.008(2) 0.006(2) 0.0022(19)
C14 0.022(2) 0.028(2) 0.036(2) 0.0012(19) 0.0036(19) 0.0041(17)
C15 0.017(2) 0.025(2) 0.025(2) 0.0003(17) -0.0009(16) -0.0015(16)
C16 0.023(2) 0.032(2) 0.030(2) 0.0000(19) 0.0038(18) 0.0021(18)
C17 0.044(3) 0.051(3) 0.026(2) -0.006(2) 0.007(2) 0.000(2)
C18 0.056(4) 0.070(4) 0.024(3) 0.007(3) -0.006(2) -0.004(3)
C19 0.036(3) 0.051(3) 0.039(3) 0.011(2) -0.017(2) -0.001(2)
C20 0.022(2) 0.030(2) 0.035(2) 0.0011(19) -0.0088(19) -0.0027(18)
C21 0.018(2) 0.032(3) 0.060(3) -0.001(2) -0.013(2) 0.0081(19)
C22A 0.030(4) 0.027(4) 0.038(6) 0.009(4) 0.006(5) 0.010(3)
C23A 0.028(5) 0.019(5) 0.036(6) 0.015(4) 0.001(4) 0.013(4)
C24A 0.075(7) 0.058(6) 0.056(6) 0.029(5) 0.031(5) 0.038(5)
C25A 0.025(6) 0.029(4) 0.032(6) 0.009(5) -0.004(5) 0.001(4)
C26A 0.030(6) 0.028(5) 0.038(5) 0.003(4) 0.006(5) -0.006(5)
C27A 0.036(8) 0.033(6) 0.033(6) 0.011(6) 0.002(7) -0.006(5)
C22B 0.025(4) 0.028(4) 0.038(6) 0.011(5) 0.001(5) 0.012(3)
C24B 0.036(5) 0.028(4) 0.033(5) 0.012(4) 0.006(4) 0.007(4)
C23B 0.023(5) 0.023(5) 0.050(7) 0.018(5) 0.003(5) 0.012(4)
C25B 0.023(6) 0.028(4) 0.027(6) 0.010(4) -0.004(5) -0.004(4)
C26B 0.031(6) 0.027(5) 0.033(5) 0.006(4) -0.003(6) -0.015(6)
C27B 0.039(8) 0.035(6) 0.032(6) 0.020(6) -0.012(6) -0.010(6)
C28 0.023(2) 0.032(2) 0.032(2) 0.0090(19) 0.0041(18) 0.0035(18)
C29 0.033(3) 0.053(3) 0.034(3) 0.011(2) 0.004(2) 0.004(2)
C30 0.024(2) 0.044(3) 0.039(3) 0.011(2) 0.0078(19) 0.006(2)
C1S 0.047(3) 0.039(3) 0.047(3) -0.005(2) 0.020(3) 0.010(2)
C2S 0.037(3) 0.040(3) 0.049(3) 0.007(2) 0.018(2) 0.011(2)
C3S 0.030(3) 0.035(3) 0.045(3) 0.002(2) 0.005(2) 0.007(2)

loop_
_atom_type_symbol
_atom_type_description
_atom_type_scat_dispersion_real
_atom_type_scat_dispersion_imag
_atom_type_scat_source
C C 0.0181 0.0091 'International Tables Vol C Tables 4.2.6.8 and 6.1.1.4'
H H 0.0000 0.0000 'International Tables Vol C Tables 4.2.6.8 and 6.1.1.4'
Cl Cl 0.3639 0.7018 'International Tables Vol C Tables 4.2.6.8 and 6.1.1.4'
P P 0.2955 0.4335 'International Tables Vol C Tables 4.2.6.8 and 6.1.1.4'
Rh Rh 0.0927 3.6045 'International Tables Vol C Tables 4.2.6.8 and 6.1.1.4'
Si Si 0.2541 0.3302 'International Tables Vol C Tables 4.2.6.8 and 6.1.1.4'
O O 0.0492 0.0322 'International Tables Vol C Tables 4.2.6.8 and 6.1.1.4'

loop_
_geom_angle_atom_site_label_1
_geom_angle_atom_site_label_2
_geom_angle_atom_site_label_3
_geom_angle
_geom_angle_site_symmetry_1
_geom_angle_site_symmetry_3
_geom_angle_publ_flag
C2 Rh1 P1 82.67(11) . . ?
C2 Rh1 Si1 92.45(13) . . ?
P1 Rh1 Si1 89.51(6) . . ?
C2 Rh1 Cl1 91.64(11) . . ?
P1 Rh1 Cl1 168.77(5) . . ?
Si1 Rh1 Cl1 100.44(7) . . ?
C2 Rh1 Cl1 169.88(13) . 2_667 ?
P1 Rh1 Cl1 97.46(5) . 2_667 ?
Si1 Rh1 Cl1 97.68(6) . 2_667 ?
Cl1 Rh1 Cl1 86.44(5) . 2_667 ?
Rh1 Cl1 Rh1 93.56(5) . 2_667 ?
C8 P1 C9 108.0(2) . . ?
C8 P1 C15 106.91(19) . . ?
C9 P1 C15 102.6(2) . . ?
C8 P1 Rh1 98.87(14) . . ?
C9 P1 Rh1 116.41(14) . . ?
C15 P1 Rh1 123.00(15) . . ?
O1 Si1 C21 108.1(2) . . ?
O1 Si1 C22A 112.2(3) . . ?
C21 Si1 C22A 112.2(4) . . ?
O1 Si1 C22B 99.7(3) . . ?
C21 Si1 C22B 104.2(4) . . ?
O1 Si1 Rh1 106.83(13) . . ?
C21 Si1 Rh1 109.76(19) . . ?
C22A Si1 Rh1 107.7(3) . . ?
C22B Si1 Rh1 126.8(4) . . ?
O1 Si2 C25A 104.5(6) . . ?
O1 Si2 C28 108.32(18) . . ?
C25A Si2 C28 118.1(5) . . ?
O1 Si2 C2 107.84(18) . . ?
C25A Si2 C2 106.7(6) . . ?
C28 Si2 C2 110.85(19) . . ?
O1 Si2 C25B 108.3(7) . . ?
C28 Si2 C25B 106.4(5) . . ?
C2 Si2 C25B 114.9(6) . . ?
Si1 O1 Si2 122.6(2) . . ?
C3 C2 Si2 118.0(3) . . ?
C3 C2 Rh1 107.0(3) . . ?
Si2 C2 Rh1 110.3(2) . . ?
C3 C2 H2 107.0 . . ?
Si2 C2 H2 107.0 . . ?
Rh1 C2 H2 107.0 . . ?
C8 C3 C4 117.1(4) . . ?
C8 C3 C2 119.9(4) . . ?
C4 C3 C2 122.9(4) . . ?
C5 C4 C3 121.0(4) . . ?
C5 C4 H4 119.5 . . ?
C3 C4 H4 119.5 . . ?
C4 C5 C6 120.9(4) . . ?
C4 C5 H5 119.5 . . ?
C6 C5 H5 119.5 . . ?
C7 C6 C5 119.7(4) . . ?
C7 C6 H6 120.2 . . ?
C5 C6 H6 120.2 . . ?
C6 C7 C8 119.8(4) . . ?
C6 C7 H7 120.1 . . ?
C8 C7 H7 120.1 . . ?
C7 C8 C3 121.5(4) . . ?
C7 C8 P1 126.8(3) . . ?
C3 C8 P1 111.6(3) . . ?
C14 C9 C10 118.8(4) . . ?
C14 C9 P1 121.8(4) . . ?
C10 C9 P1 119.2(4) . . ?
C11 C10 C9 120.1(5) . . ?
C11 C10 H10 119.9 . . ?
C9 C10 H10 119.9 . . ?
C12 C11 C10 120.5(5) . . ?
C12 C11 H11 119.8 . . ?
C10 C11 H11 119.8 . . ?
C13 C12 C11 120.2(5) . . ?
C13 C12 H12 119.9 . . ?
C11 C12 H12 119.9 . . ?
C12 C13 C14 119.8(5) . . ?
C12 C13 H13 120.1 . . ?
C14 C13 H13 120.1 . . ?
C9 C14 C13 120.6(5) . . ?
C9 C14 H14 119.7 . . ?
C13 C14 H14 119.7 . . ?
C16 C15 C20 120.5(4) . . ?
C16 C15 P1 119.0(4) . . ?
C20 C15 P1 120.5(3) . . ?
C17 C16 C15 120.2(5) . . ?
C17 C16 H16 119.9 . . ?
C15 C16 H16 119.9 . . ?
C18 C17 C16 119.6(5) . . ?
C18 C17 H17 120.2 . . ?
C16 C17 H17 120.2 . . ?
C17 C18 C19 121.0(5) . . ?
C17 C18 H18 119.5 . . ?
C19 C18 H18 119.5 . . ?
C18 C19 C20 121.4(5) . . ?
C18 C19 H19 119.3 . . ?
C20 C19 H19 119.3 . . ?
C19 C20 C15 117.3(5) . . ?
C19 C20 C21 120.8(5) . . ?
C15 C20 C21 121.9(4) . . ?
C20 C21 Si1 111.9(3) . . ?
C20 C21 H21A 109.2 . . ?
Si1 C21 H21A 109.2 . . ?
C20 C21 H21B 109.2 . . ?
Si1 C21 H21B 109.2 . . ?
H21A C21 H21B 107.9 . . ?
C23A C22A C24A 108.8(7) . . ?
C23A C22A Si1 119.9(7) . . ?
C24A C22A Si1 102.3(7) . . ?
C23A C22A H22A 108.4 . . ?
C24A C22A H22A 108.4 . . ?
Si1 C22A H22A 108.4 . . ?
C22A C23A H23A 109.5 . . ?
C22A C23A H23B 109.5 . . ?
H23A C23A H23B 109.5 . . ?
C22A C23A H23C 109.5 . . ?
H23A C23A H23C 109.5 . . ?
H23B C23A H23C 109.5 . . ?
C22A C24A H24A 109.5 . . ?
C22A C24A H24B 109.5 . . ?
H24A C24A H24B 109.5 . . ?
C22A C24A H24C 109.5 . . ?
H24A C24A H24C 109.5 . . ?
H24B C24A H24C 109.5 . . ?
C26A C25A C27A 109.8(8) . . ?
C26A C25A Si2 113.9(11) . . ?
C27A C25A Si2 108.9(16) . . ?
C26A C25A H25A 108.0 . . ?
C27A C25A H25A 108.0 . . ?
Si2 C25A H25A 108.0 . . ?
C25A C26A H26A 109.5 . . ?
C25A C26A H26B 109.5 . . ?
H26A C26A H26B 109.5 . . ?
C25A C26A H26C 109.5 . . ?
H26A C26A H26C 109.5 . . ?
H26B C26A H26C 109.5 . . ?
C25A C27A H27A 109.5 . . ?
C25A C27A H27B 109.5 . . ?
H27A C27A H27B 109.5 . . ?
C25A C27A H27C 109.5 . . ?
H27A C27A H27C 109.5 . . ?
H27B C27A H27C 109.5 . . ?
C24B C22B C23B 110.1(8) . . ?
C24B C22B Si1 115.7(8) . . ?
C23B C22B Si1 110.3(7) . . ?
C24B C22B H22B 106.8 . . ?
C23B C22B H22B 106.8 . . ?
Si1 C22B H22B 106.8 . . ?
C22B C24B H24D 109.5 . . ?
C22B C24B H24E 109.5 . . ?
H24D C24B H24E 109.5 . . ?
C22B C24B H24F 109.5 . . ?
H24D C24B H24F 109.5 . . ?
H24E C24B H24F 109.5 . . ?
C22B C23B H23D 109.5 . . ?
C22B C23B H23E 109.5 . . ?
H23D C23B H23E 109.5 . . ?
C22B C23B H23F 109.5 . . ?
H23D C23B H23F 109.5 . . ?
H23E C23B H23F 109.5 . . ?
C26B C25B C27B 110.0(9) . . ?
C26B C25B Si2 109.9(11) . . ?
C27B C25B Si2 114.0(19) . . ?
C26B C25B H25B 107.5 . . ?
C27B C25B H25B 107.5 . . ?
Si2 C25B H25B 107.5 . . ?
C25B C26B H26D 109.5 . . ?
C25B C26B H26E 109.5 . . ?
H26D C26B H26E 109.5 . . ?
C25B C26B H26F 109.5 . . ?
H26D C26B H26F 109.5 . . ?
H26E C26B H26F 109.5 . . ?
C25B C27B H27D 109.5 . . ?
C25B C27B H27E 109.5 . . ?
H27D C27B H27E 109.5 . . ?
C25B C27B H27F 109.5 . . ?
H27D C27B H27F 109.5 . . ?
H27E C27B H27F 109.5 . . ?
C29 C28 C30 110.6(4) . . ?
C29 C28 Si2 114.2(3) . . ?
C30 C28 Si2 111.4(3) . . ?
C29 C28 H28 106.7 . . ?
C30 C28 H28 106.7 . . ?
Si2 C28 H28 106.7 . . ?
C28 C29 H29A 109.5 . . ?
C28 C29 H29B 109.5 . . ?
H29A C29 H29B 109.5 . . ?
C28 C29 H29C 109.5 . . ?
H29A C29 H29C 109.5 . . ?
H29B C29 H29C 109.5 . . ?
C28 C30 H30A 109.5 . . ?
C28 C30 H30B 109.5 . . ?
H30A C30 H30B 109.5 . . ?
C28 C30 H30C 109.5 . . ?
H30A C30 H30C 109.5 . . ?
H30B C30 H30C 109.5 . . ?
C3S C1S C2S 120.1(5) 2_556 . ?
C3S C1S H1S 119.9 2_556 . ?
C2S C1S H1S 119.9 . . ?
C3S C2S C1S 120.1(5) . . ?
C3S C2S H2S 119.9 . . ?
C1S C2S H2S 119.9 . . ?
C2S C3S C1S 119.7(5) . 2_556 ?
C2S C3S H3S 120.1 . . ?
C1S C3S H3S 120.1 2_556 . ?

loop_
_geom_bond_atom_site_label_1
_geom_bond_atom_site_label_2
_geom_bond_distance
_geom_bond_site_symmetry_2
_geom_bond_publ_flag
Rh1 C2 2.108(4) . ?
Rh1 P1 2.2087(14) . ?
Rh1 Si1 2.2663(18) . ?
Rh1 Cl1 2.4167(15) . ?
Rh1 Cl1 2.4460(16) 2_667 ?
P1 C8 1.810(4) . ?
P1 C9 1.821(5) . ?
P1 C15 1.823(5) . ?
Si1 O1 1.649(4) . ?
Si1 C21 1.895(5) . ?
Si1 C22A 1.897(11) . ?
Si1 C22B 1.934(12) . ?
Si2 O1 1.663(3) . ?
Si2 C25A 1.87(2) . ?
Si2 C28 1.886(5) . ?
Si2 C2 1.900(5) . ?
Si2 C25B 1.93(2) . ?
C2 C3 1.507(6) . ?
C2 H2 1.0000 . ?
C3 C8 1.408(6) . ?
C3 C4 1.411(6) . ?
C4 C5 1.380(7) . ?
C4 H4 0.9500 . ?
C5 C6 1.390(7) . ?
C5 H5 0.9500 . ?
C6 C7 1.381(7) . ?
C6 H6 0.9500 . ?
C7 C8 1.399(7) . ?
C7 H7 0.9500 . ?
C9 C14 1.391(6) . ?
C9 C10 1.393(7) . ?
C10 C11 1.384(8) . ?
C10 H10 0.9500 . ?
C11 C12 1.379(9) . ?
C11 H11 0.9500 . ?
C12 C13 1.374(8) . ?
C12 H12 0.9500 . ?
C13 C14 1.391(7) . ?
C13 H13 0.9500 . ?
C14 H14 0.9500 . ?
C15 C16 1.398(6) . ?
C15 C20 1.413(7) . ?
C16 C17 1.393(7) . ?
C16 H16 0.9500 . ?
C17 C18 1.372(9) . ?
C17 H17 0.9500 . ?
C18 C19 1.373(9) . ?
C18 H18 0.9500 . ?
C19 C20 1.410(7) . ?
C19 H19 0.9500 . ?
C20 C21 1.486(7) . ?
C21 H21A 0.9900 . ?
C21 H21B 0.9900 . ?
C22A C23A 1.531(9) . ?
C22A C24A 1.548(9) . ?
C22A H22A 1.0000 . ?
C23A H23A 0.9800 . ?
C23A H23B 0.9800 . ?
C23A H23C 0.9800 . ?
C24A H24A 0.9800 . ?
C24A H24B 0.9800 . ?
C24A H24C 0.9800 . ?
C25A C26A 1.533(9) . ?
C25A C27A 1.546(9) . ?
C25A H25A 1.0000 . ?
C26A H26A 0.9800 . ?
C26A H26B 0.9800 . ?
C26A H26C 0.9800 . ?
C27A H27A 0.9800 . ?
C27A H27B 0.9800 . ?
C27A H27C 0.9800 . ?
C22B C24B 1.532(9) . ?
C22B C23B 1.543(9) . ?
C22B H22B 1.0000 . ?
C24B H24D 0.9800 . ?
C24B H24E 0.9800 . ?
C24B H24F 0.9800 . ?
C23B H23D 0.9800 . ?
C23B H23E 0.9800 . ?
C23B H23F 0.9800 . ?
C25B C26B 1.531(9) . ?
C25B C27B 1.544(9) . ?
C25B H25B 1.0000 . ?
C26B H26D 0.9800 . ?
C26B H26E 0.9800 . ?
C26B H26F 0.9800 . ?
C27B H27D 0.9800 . ?
C27B H27E 0.9800 . ?
C27B H27F 0.9800 . ?
C28 C29 1.532(6) . ?
C28 C30 1.541(6) . ?
C28 H28 1.0000 . ?
C29 H29A 0.9800 . ?
C29 H29B 0.9800 . ?
C29 H29C 0.9800 . ?
C30 H30A 0.9800 . ?
C30 H30B 0.9800 . ?
C30 H30C 0.9800 . ?
C1S C3S 1.375(8) 2_556 ?
C1S C2S 1.384(8) . ?
C1S H1S 0.9500 . ?
C2S C3S 1.374(7) . ?
C2S H2S 0.9500 . ?
C3S H3S 0.9500 . ?
